data_4102058
loop_
_publ_author_name
'Alexander R. Fox'
'Polly L. Arnold'
'Christopher C. Cummins'

_publ_contact_author_address
;77 Massachusetts Avenue
Room 6-435
Cambridge, MA 02139 USA
;
_publ_contact_author_email ccummins@mit.edu
_publ_contact_author_name 'Christopher C. Cummins'
_publ_section_title
;
 Uranium-Nitrogen Multiple Bonding: Isostructural Anionic, Neutral, and
 Cationic Uranium Nitride Complexes Featuring a Linear U=N=U Core
;
_journal_name_full 'Journal of the American Chemical Society'
_journal_page_first 3250
_journal_page_last 3251
_journal_paper_doi 10.1021/ja910364u
_journal_volume 132
_journal_year 2010
_chemical_formula_sum 'C108 H128 B F24 N7 O U2'
_chemical_formula_weight 2483.04
_chemical_name_systematic '[(u-N)(U(N[t-Bu][3,5-Me2C6H3])3)2][B(3,5-(CF3)2C6H3)4]'
_chemical_properties_physical 'air-sensitive, moisture-sensitive, oxygen-sensitive, paramagnetic'
_space_group_IT_number 2
_symmetry_cell_setting triclinic
_symmetry_Int_Tables_number 2
_symmetry_space_group_name_Hall '-P 1'
_symmetry_space_group_name_H-M 'P -1'
_atom_sites_solution_hydrogens geom
_atom_sites_solution_primary direct
_atom_sites_solution_secondary difmap
_audit_creation_method SHELXL-97
_cell_angle_alpha 104.253(4)
_cell_angle_beta 94.050(4)
_cell_angle_gamma 91.825(4)
_cell_formula_units_Z 2
_cell_length_a 14.138(3)
_cell_length_b 14.224(3)
_cell_length_c 27.716(6)
_cell_measurement_reflns_used 9906
_cell_measurement_temperature 100(2)
_cell_measurement_theta_max 27.12
_cell_measurement_theta_min 2.31
_cell_volume 5382(2)
_computing_cell_refinement 'SAINT 7.46A (Bruker-AXS, 2008)'
_computing_data_collection 'APEX2 3.0 (Bruker-AXS, 2008)'
_computing_data_reduction 'SAINT 7.46A (Bruker-AXS, 2008)'
_computing_molecular_graphics 'Bruker SHELXTL'
_computing_publication_material 'Bruker SHELXTL'
_computing_structure_refinement 'SHELXL-97 (Sheldrick, 2008)'
_computing_structure_solution 'SHELXS-97 (Sheldrick, 2008)'
_diffrn_ambient_temperature 100(2)
_diffrn_detector_area_resol_mean 8.3
_diffrn_measured_fraction_theta_full 0.999
_diffrn_measured_fraction_theta_max 0.999
_diffrn_measurement_device_type 'Bruker Smart APEX CCD'
_diffrn_measurement_method 'omega and phi scans'
_diffrn_radiation_monochromator graphite
_diffrn_radiation_probe x-ray
_diffrn_radiation_type MoK\a
_diffrn_radiation_wavelength 0.71073
_diffrn_reflns_av_R_equivalents 0.0792
_diffrn_reflns_av_sigmaI/netI 0.0792
_diffrn_reflns_limit_h_max 18
_diffrn_reflns_limit_h_min -18
_diffrn_reflns_limit_k_max 18
_diffrn_reflns_limit_k_min -18
_diffrn_reflns_limit_l_max 36
_diffrn_reflns_limit_l_min -36
_diffrn_reflns_number 103322
_diffrn_reflns_theta_full 27.88
_diffrn_reflns_theta_max 27.88
_diffrn_reflns_theta_min 0.76
_diffrn_source 'fine-focus sealed tube'
_exptl_absorpt_coefficient_mu 3.097
_exptl_absorpt_correction_T_max 0.7471
_exptl_absorpt_correction_T_min 0.2381
_exptl_absorpt_correction_type multi-scan
_exptl_absorpt_process_details 'SADABS (Sheldrick, 2008)'
_exptl_crystal_colour black
_exptl_crystal_density_diffrn 1.532
_exptl_crystal_density_meas ?
_exptl_crystal_density_method 'not measured'
_exptl_crystal_description plate
_exptl_crystal_F_000 2476
_exptl_crystal_size_max 0.65
_exptl_crystal_size_mid 0.14
_exptl_crystal_size_min 0.10
_refine_diff_density_max 1.340
_refine_diff_density_min -1.213
_refine_diff_density_rms 0.131
_refine_ls_extinction_method none
_refine_ls_goodness_of_fit_ref 1.021
_refine_ls_hydrogen_treatment constr
_refine_ls_matrix_type full
_refine_ls_number_parameters 1377
_refine_ls_number_reflns 25673
_refine_ls_number_restraints 166
_refine_ls_restrained_S_all 1.020
_refine_ls_R_factor_all 0.0789
_refine_ls_R_factor_gt 0.0401
_refine_ls_shift/su_max 0.001
_refine_ls_shift/su_mean 0.000
_refine_ls_structure_factor_coef Fsqd
_refine_ls_weighting_details 'calc w=1/[\s^2^(Fo^2^)+(0.0311P)^2^+3.4137P] where P=(Fo^2^+2Fc^2^)/3'
_refine_ls_weighting_scheme calc
_refine_ls_wR_factor_gt 0.0754
_refine_ls_wR_factor_ref 0.0880
_reflns_number_gt 17681
_reflns_number_total 25673
_reflns_threshold_expression >2sigma(I)
_cod_data_source_file ja910364u_si_001_1.cif
_cod_data_source_block 08055
_cod_depositor_comments
;
The following automatic conversions were performed:

'_exptl_crystal_density_meas' value 'not measured' was changed to '?'
- the value is perceived as not measured.

Automatic conversion script
Id: cif_fix_values 3008 2015-01-20 13:52:24Z robertas 
;
_cod_database_code 4102058

loop_
_symmetry_equiv_pos_as_xyz
'x, y, z'
'-x, -y, -z'

loop_
_atom_site_label
_atom_site_type_symbol
_atom_site_fract_x
_atom_site_fract_y
_atom_site_fract_z
_atom_site_U_iso_or_equiv
_atom_site_adp_type
_atom_site_occupancy
_atom_site_symmetry_multiplicity
_atom_site_calc_flag
_atom_site_refinement_flags
_atom_site_disorder_assembly
_atom_site_disorder_group
U1 U 0.434230(12) 0.588735(12) 0.056129(6) 0.01645(5) Uani 1 1 d . . .
N1 N 0.4905(3) 0.7351(3) 0.05831(13) 0.0189(8) Uani 1 1 d . . .
C11 C 0.5384(3) 0.7907(3) 0.10442(16) 0.0206(10) Uani 1 1 d . . .
C12 C 0.6361(3) 0.7918(3) 0.11320(17) 0.0230(10) Uani 1 1 d . . .
H12 H 0.6723 0.7573 0.0876 0.028 Uiso 1 1 calc R . .
C13 C 0.6826(4) 0.8423(4) 0.15858(18) 0.0306(12) Uani 1 1 d . . .
C131 C 0.7878(4) 0.8370(4) 0.1697(2) 0.0442(15) Uani 1 1 d . . .
H13A H 0.8158 0.9023 0.1851 0.066 Uiso 1 1 calc R . .
H13B H 0.8170 0.8100 0.1385 0.066 Uiso 1 1 calc R . .
H13C H 0.7990 0.7952 0.1926 0.066 Uiso 1 1 calc R . .
C14 C 0.6290(4) 0.8949(4) 0.19425(18) 0.0334(13) Uani 1 1 d . . .
H14 H 0.6602 0.9312 0.2249 0.040 Uiso 1 1 calc R . .
C15 C 0.5301(4) 0.8970(4) 0.18720(18) 0.0314(12) Uani 1 1 d . . .
C151 C 0.4726(5) 0.9544(4) 0.22662(19) 0.0490(16) Uani 1 1 d . . .
H15A H 0.4568 0.9150 0.2497 0.073 Uiso 1 1 calc R . .
H15B H 0.4140 0.9723 0.2108 0.073 Uiso 1 1 calc R . .
H15C H 0.5095 1.0133 0.2451 0.073 Uiso 1 1 calc R . .
C16 C 0.4853(3) 0.8434(3) 0.14162(17) 0.0245(11) Uani 1 1 d . . .
H16 H 0.4182 0.8429 0.1359 0.029 Uiso 1 1 calc R . .
C17 C 0.4734(3) 0.7888(3) 0.01808(16) 0.0195(10) Uani 1 1 d . . .
C18 C 0.3996(3) 0.8651(3) 0.03279(18) 0.0265(11) Uani 1 1 d . . .
H18A H 0.4236 0.9130 0.0634 0.040 Uiso 1 1 calc R . .
H18B H 0.3404 0.8333 0.0385 0.040 Uiso 1 1 calc R . .
H18C H 0.3876 0.8977 0.0058 0.040 Uiso 1 1 calc R . .
C19 C 0.5643(3) 0.8380(3) 0.00840(16) 0.0233(10) Uani 1 1 d . . .
H19A H 0.5881 0.8872 0.0386 0.035 Uiso 1 1 calc R . .
H19B H 0.5516 0.8691 -0.0191 0.035 Uiso 1 1 calc R . .
H19C H 0.6119 0.7895 -0.0005 0.035 Uiso 1 1 calc R . .
C110 C 0.4361(3) 0.7118(3) -0.02888(16) 0.0240(10) Uani 1 1 d . . .
H11A H 0.4225 0.7428 -0.0563 0.036 Uiso 1 1 calc R . .
H11B H 0.3778 0.6795 -0.0224 0.036 Uiso 1 1 calc R . .
H11C H 0.4840 0.6637 -0.0381 0.036 Uiso 1 1 calc R . .
N2 N 0.2819(3) 0.5587(3) 0.03551(13) 0.0187(8) Uani 1 1 d . . .
C21 C 0.2328(3) 0.6470(3) 0.04051(17) 0.0198(10) Uani 1 1 d . . .
C22 C 0.2271(3) 0.7077(3) 0.08804(17) 0.0226(10) Uani 1 1 d . . .
H22 H 0.2526 0.6881 0.1165 0.027 Uiso 1 1 calc R . .
C23 C 0.1848(3) 0.7964(4) 0.09449(18) 0.0285(11) Uani 1 1 d . . .
C231 C 0.1788(4) 0.8608(4) 0.1462(2) 0.0437(15) Uani 1 1 d . . .
H23A H 0.1619 0.9259 0.1438 0.066 Uiso 1 1 calc R . .
H23B H 0.2404 0.8651 0.1654 0.066 Uiso 1 1 calc R . .
H23C H 0.1303 0.8334 0.1630 0.066 Uiso 1 1 calc R . .
C24 C 0.1480(3) 0.8235(4) 0.05231(18) 0.0274(11) Uani 1 1 d . . .
H24 H 0.1193 0.8842 0.0563 0.033 Uiso 1 1 calc R . .
C25 C 0.1518(3) 0.7647(4) 0.00467(18) 0.0247(11) Uani 1 1 d . . .
C251 C 0.1103(4) 0.7933(4) -0.04092(19) 0.0369(13) Uani 1 1 d . . .
H25A H 0.1557 0.7816 -0.0666 0.055 Uiso 1 1 calc R . .
H25B H 0.0970 0.8623 -0.0320 0.055 Uiso 1 1 calc R . .
H25C H 0.0513 0.7545 -0.0538 0.055 Uiso 1 1 calc R . .
C26 C 0.1953(3) 0.6771(3) -0.00084(17) 0.0234(10) Uani 1 1 d . . .
H26 H 0.1996 0.6367 -0.0334 0.028 Uiso 1 1 calc R . .
C27 C 0.2221(3) 0.4668(3) 0.02494(16) 0.0216(10) Uani 1 1 d . . .
C28 C 0.2923(3) 0.3878(3) 0.02570(18) 0.0279(11) Uani 1 1 d . . .
H28A H 0.3351 0.3850 -0.0009 0.042 Uiso 1 1 calc R . .
H28B H 0.2574 0.3249 0.0203 0.042 Uiso 1 1 calc R . .
H28C H 0.3294 0.4026 0.0581 0.042 Uiso 1 1 calc R . .
C29 C 0.1661(3) 0.4434(4) -0.02611(17) 0.0289(11) Uani 1 1 d . . .
H29A H 0.1193 0.4926 -0.0267 0.043 Uiso 1 1 calc R . .
H29B H 0.1334 0.3793 -0.0324 0.043 Uiso 1 1 calc R . .
H29C H 0.2097 0.4434 -0.0521 0.043 Uiso 1 1 calc R . .
C210 C 0.1531(3) 0.4709(4) 0.06571(19) 0.0310(12) Uani 1 1 d . . .
H21A H 0.1888 0.4864 0.0985 0.046 Uiso 1 1 calc R . .
H21B H 0.1186 0.4078 0.0602 0.046 Uiso 1 1 calc R . .
H21C H 0.1078 0.5212 0.0645 0.046 Uiso 1 1 calc R . .
N3 N 0.4722(3) 0.5574(3) 0.12848(13) 0.0186(8) Uani 1 1 d . . .
C31 C 0.3971(3) 0.5639(3) 0.16172(15) 0.0196(10) Uani 1 1 d . . .
C32 C 0.3453(3) 0.4808(4) 0.16469(16) 0.0249(11) Uani 1 1 d . . .
H32 H 0.3605 0.4192 0.1451 0.030 Uiso 1 1 calc R . .
C33 C 0.2716(3) 0.4868(4) 0.19593(17) 0.0266(11) Uani 1 1 d . . .
C331 C 0.2156(4) 0.3961(4) 0.1980(2) 0.0397(14) Uani 1 1 d . . .
H33A H 0.1723 0.4119 0.2246 0.060 Uiso 1 1 calc R . .
H33B H 0.2592 0.3478 0.2048 0.060 Uiso 1 1 calc R . .
H33C H 0.1787 0.3696 0.1659 0.060 Uiso 1 1 calc R . .
C34 C 0.2512(3) 0.5769(4) 0.22452(16) 0.0266(11) Uani 1 1 d . . .
H34 H 0.2008 0.5815 0.2457 0.032 Uiso 1 1 calc R . .
C35 C 0.3024(3) 0.6608(4) 0.22309(17) 0.0272(11) Uani 1 1 d . . .
C351 C 0.2819(4) 0.7572(4) 0.2569(2) 0.0425(14) Uani 1 1 d . . .
H35A H 0.2131 0.7627 0.2577 0.064 Uiso 1 1 calc R . .
H35B H 0.3090 0.8099 0.2443 0.064 Uiso 1 1 calc R . .
H35C H 0.3104 0.7615 0.2907 0.064 Uiso 1 1 calc R . .
C36 C 0.3754(3) 0.6537(3) 0.19140(16) 0.0230(10) Uani 1 1 d . . .
H36 H 0.4109 0.7106 0.1900 0.028 Uiso 1 1 calc R . .
C37 C 0.5687(3) 0.5422(3) 0.15121(16) 0.0214(10) Uani 1 1 d . . .
C38 C 0.5695(3) 0.4455(3) 0.16570(17) 0.0263(11) Uani 1 1 d . . .
H38A H 0.5283 0.4476 0.1929 0.039 Uiso 1 1 calc R . .
H38B H 0.6345 0.4337 0.1768 0.039 Uiso 1 1 calc R . .
H38C H 0.5463 0.3930 0.1368 0.039 Uiso 1 1 calc R . .
C39 C 0.6377(3) 0.5407(4) 0.11099(17) 0.0253(11) Uani 1 1 d . . .
H39A H 0.6179 0.4880 0.0815 0.038 Uiso 1 1 calc R . .
H39B H 0.7018 0.5302 0.1240 0.038 Uiso 1 1 calc R . .
H39C H 0.6378 0.6029 0.1017 0.038 Uiso 1 1 calc R . .
C310 C 0.5996(3) 0.6244(3) 0.19651(17) 0.0259(11) Uani 1 1 d . . .
H31A H 0.5942 0.6867 0.1876 0.039 Uiso 1 1 calc R . .
H31B H 0.6657 0.6173 0.2077 0.039 Uiso 1 1 calc R . .
H31C H 0.5589 0.6224 0.2235 0.039 Uiso 1 1 calc R . .
N4 N 0.5000 0.5000 0.0000 0.0181(11) Uani 1 2 d S . .
U2 U 0.556753(12) 0.595040(12) 0.463589(6) 0.01749(5) Uani 1 1 d . . .
N5 N 0.6970(3) 0.5421(3) 0.44579(13) 0.0205(8) Uani 1 1 d . . .
C51 C 0.7143(3) 0.5324(4) 0.39429(17) 0.0246(11) Uani 1 1 d . . .
C52 C 0.6990(3) 0.4424(4) 0.35981(19) 0.0306(12) Uani 1 1 d . . .
H52 H 0.6793 0.3871 0.3707 0.037 Uiso 1 1 calc R . .
C53 C 0.7124(4) 0.4329(4) 0.30979(19) 0.0368(14) Uani 1 1 d . . .
C531 C 0.6918(5) 0.3370(5) 0.2718(2) 0.064(2) Uani 1 1 d . . .
H53A H 0.6328 0.3399 0.2514 0.096 Uiso 1 1 calc R . .
H53B H 0.6849 0.2851 0.2890 0.096 Uiso 1 1 calc R . .
H53C H 0.7442 0.3239 0.2501 0.096 Uiso 1 1 calc R . .
C54 C 0.7438(4) 0.5124(5) 0.29456(19) 0.0383(14) Uani 1 1 d . . .
H54 H 0.7546 0.5054 0.2604 0.046 Uiso 1 1 calc R . .
C55 C 0.7601(4) 0.6022(5) 0.3277(2) 0.0452(15) Uani 1 1 d . . .
C551 C 0.7986(6) 0.6862(6) 0.3103(2) 0.083(3) Uani 1 1 d . . .
H55A H 0.8195 0.6627 0.2766 0.125 Uiso 1 1 calc R . .
H55B H 0.8526 0.7183 0.3331 0.125 Uiso 1 1 calc R . .
H55C H 0.7490 0.7324 0.3096 0.125 Uiso 1 1 calc R . .
C56 C 0.7439(4) 0.6114(4) 0.3774(2) 0.0365(13) Uani 1 1 d . . .
H56 H 0.7533 0.6733 0.4003 0.044 Uiso 1 1 calc R . .
C57 C 0.7823(3) 0.5263(4) 0.47821(18) 0.0255(11) Uani 1 1 d . . .
C58 C 0.8584(3) 0.6082(3) 0.48326(18) 0.0283(11) Uani 1 1 d . . .
H58A H 0.8843 0.6033 0.4509 0.042 Uiso 1 1 calc R . .
H58B H 0.9095 0.6024 0.5080 0.042 Uiso 1 1 calc R . .
H58C H 0.8300 0.6711 0.4941 0.042 Uiso 1 1 calc R . .
C59 C 0.8248(3) 0.4292(4) 0.45804(19) 0.0306(12) Uani 1 1 d . . .
H59A H 0.7765 0.3767 0.4552 0.046 Uiso 1 1 calc R . .
H59B H 0.8785 0.4213 0.4809 0.046 Uiso 1 1 calc R . .
H59C H 0.8469 0.4268 0.4251 0.046 Uiso 1 1 calc R . .
C510 C 0.7461(3) 0.5308(4) 0.52998(17) 0.0286(12) Uani 1 1 d . . .
H51A H 0.7181 0.5934 0.5425 0.043 Uiso 1 1 calc R . .
H51B H 0.7992 0.5236 0.5533 0.043 Uiso 1 1 calc R . .
H51C H 0.6979 0.4781 0.5270 0.043 Uiso 1 1 calc R . .
N6 N 0.5562(3) 0.7357(3) 0.51728(13) 0.0213(8) Uani 1 1 d . . .
C61 C 0.6476(3) 0.7854(3) 0.52104(17) 0.0245(11) Uani 1 1 d . . .
C62 C 0.6711(4) 0.8277(3) 0.48263(18) 0.0294(12) Uani 1 1 d . . .
H62 H 0.6259 0.8251 0.4552 0.035 Uiso 1 1 calc R . .
C63 C 0.7591(4) 0.8731(4) 0.48417(19) 0.0327(12) Uani 1 1 d . . .
C631 C 0.7832(5) 0.9189(5) 0.4423(2) 0.0560(18) Uani 1 1 d . . .
H63A H 0.8231 0.9784 0.4562 0.084 Uiso 1 1 calc R . .
H63B H 0.7246 0.9346 0.4257 0.084 Uiso 1 1 calc R . .
H63C H 0.8176 0.8732 0.4181 0.084 Uiso 1 1 calc R . .
C64 C 0.8247(4) 0.8784(4) 0.52485(19) 0.0330(12) Uani 1 1 d . . .
H64 H 0.8853 0.9101 0.5260 0.040 Uiso 1 1 calc R . .
C65 C 0.8022(4) 0.8376(4) 0.56402(18) 0.0295(12) Uani 1 1 d . . .
C651 C 0.8733(4) 0.8444(4) 0.60825(19) 0.0430(15) Uani 1 1 d . . .
H65A H 0.8542 0.8929 0.6371 0.064 Uiso 1 1 calc R . .
H65B H 0.9362 0.8635 0.6001 0.064 Uiso 1 1 calc R . .
H65C H 0.8755 0.7810 0.6162 0.064 Uiso 1 1 calc R . .
C66 C 0.7139(3) 0.7907(3) 0.56120(16) 0.0227(10) Uani 1 1 d . . .
H66 H 0.6984 0.7615 0.5872 0.027 Uiso 1 1 calc R . .
C67 C 0.4800(3) 0.7913(3) 0.54461(16) 0.0231(10) Uani 1 1 d . . .
C68 C 0.5046(3) 0.8174(3) 0.60100(16) 0.0257(11) Uani 1 1 d . . .
H68A H 0.5179 0.7582 0.6118 0.039 Uiso 1 1 calc R . .
H68B H 0.4510 0.8484 0.6180 0.039 Uiso 1 1 calc R . .
H68C H 0.5608 0.8623 0.6094 0.039 Uiso 1 1 calc R . .
C69 C 0.3900(3) 0.7258(3) 0.53296(18) 0.0292(11) Uani 1 1 d . . .
H69A H 0.3748 0.7057 0.4967 0.044 Uiso 1 1 calc R . .
H69B H 0.3374 0.7611 0.5488 0.044 Uiso 1 1 calc R . .
H69C H 0.3997 0.6682 0.5458 0.044 Uiso 1 1 calc R . .
C610 C 0.4640(4) 0.8843(3) 0.52739(19) 0.0319(12) Uani 1 1 d . . .
H61A H 0.5225 0.9259 0.5348 0.048 Uiso 1 1 calc R . .
H61B H 0.4128 0.9190 0.5450 0.048 Uiso 1 1 calc R . .
H61C H 0.4464 0.8676 0.4913 0.048 Uiso 1 1 calc R . .
N7 N 0.4678(3) 0.6038(3) 0.39649(13) 0.0244(9) Uani 1 1 d . . .
C71 C 0.4620(4) 0.7006(4) 0.38615(18) 0.0356(13) Uani 1 1 d . . .
C72 C 0.5330(4) 0.7363(4) 0.3626(2) 0.0432(15) Uani 1 1 d . . .
H72 H 0.5853 0.6974 0.3534 0.052 Uiso 1 1 calc R . .
C73 C 0.5311(5) 0.8273(5) 0.3517(2) 0.0505(17) Uani 1 1 d . . .
C731 C 0.6068(5) 0.8628(5) 0.3239(3) 0.075(2) Uani 1 1 d . . .
H73A H 0.6065 0.9337 0.3303 0.112 Uiso 1 1 calc R . .
H73B H 0.5941 0.8337 0.2880 0.112 Uiso 1 1 calc R . .
H73C H 0.6689 0.8442 0.3354 0.112 Uiso 1 1 calc R . .
C74 C 0.4570(5) 0.8809(5) 0.3672(2) 0.0544(18) Uani 1 1 d . . .
H74 H 0.4565 0.9443 0.3619 0.065 Uiso 1 1 calc R . .
C75 C 0.3808(5) 0.8510(4) 0.3904(2) 0.0416(15) Uani 1 1 d . . .
C751 C 0.3000(6) 0.9090(6) 0.4060(3) 0.081(3) Uani 1 1 d . . .
H75A H 0.3199 0.9610 0.4358 0.122 Uiso 1 1 calc R . .
H75B H 0.2495 0.8675 0.4137 0.122 Uiso 1 1 calc R . .
H75C H 0.2764 0.9376 0.3790 0.122 Uiso 1 1 calc R . .
C76 C 0.3857(5) 0.7558(5) 0.39979(19) 0.0499(17) Uani 1 1 d . . .
H76 H 0.3361 0.7312 0.4154 0.060 Uiso 1 1 calc R . .
C77 C 0.4252(3) 0.5200(3) 0.35573(16) 0.0236(11) Uani 1 1 d . . .
C78 C 0.4678(4) 0.5188(4) 0.30654(16) 0.0275(11) Uani 1 1 d . . .
H78A H 0.4525 0.5781 0.2963 0.041 Uiso 1 1 calc R . .
H78B H 0.4414 0.4620 0.2808 0.041 Uiso 1 1 calc R . .
H78C H 0.5369 0.5154 0.3109 0.041 Uiso 1 1 calc R . .
C79 C 0.4484(4) 0.4291(3) 0.37248(18) 0.0319(12) Uani 1 1 d . . .
H79A H 0.5175 0.4262 0.3777 0.048 Uiso 1 1 calc R . .
H79B H 0.4231 0.3717 0.3468 0.048 Uiso 1 1 calc R . .
H79C H 0.4198 0.4304 0.4038 0.048 Uiso 1 1 calc R . .
C710 C 0.3176(4) 0.5268(5) 0.34892(18) 0.0413(15) Uani 1 1 d . . .
H71A H 0.2905 0.5315 0.3809 0.062 Uiso 1 1 calc R . .
H71B H 0.2902 0.4688 0.3244 0.062 Uiso 1 1 calc R . .
H71C H 0.3033 0.5846 0.3370 0.062 Uiso 1 1 calc R . .
N8 N 0.5000 0.5000 0.5000 0.0204(12) Uani 1 2 d S . .
B1 B 0.9888(4) 1.1603(4) 0.21129(18) 0.0223(12) Uani 1 1 d . . .
C011 C 1.1005(3) 1.1464(3) 0.20120(16) 0.0207(10) Uani 1 1 d . . .
C012 C 1.1677(3) 1.1522(3) 0.24134(16) 0.0209(10) Uani 1 1 d . . .
H012 H 1.1458 1.1576 0.2735 0.025 Uiso 1 1 calc R . .
C013 C 1.2644(3) 1.1505(3) 0.23683(16) 0.0212(10) Uani 1 1 d D . .
C130 C 1.3287(3) 1.1603(4) 0.28301(17) 0.0253(11) Uani 1 1 d . . .
F13C F 1.41986(19) 1.1810(2) 0.27687(10) 0.0353(7) Uani 1 1 d D . .
F13B F 1.30319(19) 1.2308(2) 0.32098(10) 0.0351(7) Uani 1 1 d D . .
F13A F 1.3277(2) 1.0786(2) 0.29927(10) 0.0376(7) Uani 1 1 d D . .
C014 C 1.2999(3) 1.1428(3) 0.19089(17) 0.0249(11) Uani 1 1 d . . .
H014 H 1.3662 1.1414 0.1874 0.030 Uiso 1 1 calc R . .
C015 C 1.2354(3) 1.1373(3) 0.15001(17) 0.0248(11) Uani 1 1 d D . .
C150 C 1.2720(4) 1.1320(5) 0.09981(19) 0.0388(14) Uani 1 1 d . . .
F15C F 1.2349(3) 1.0574(3) 0.06499(11) 0.0612(11) Uani 1 1 d D . .
F15B F 1.2545(4) 1.2085(3) 0.08417(13) 0.0864(16) Uani 1 1 d D . .
F15A F 1.3643(3) 1.1190(4) 0.09965(14) 0.112(2) Uani 1 1 d D . .
C016 C 1.1381(3) 1.1403(3) 0.15506(16) 0.0240(11) Uani 1 1 d . . .
H016 H 1.0961 1.1382 0.1265 0.029 Uiso 1 1 calc R . .
C021 C 0.9790(3) 1.2780(3) 0.22842(16) 0.0224(10) Uani 1 1 d . A .
C022 C 1.0046(3) 1.3319(4) 0.27751(17) 0.0244(11) Uani 1 1 d . . .
H022 H 1.0225 1.2982 0.3021 0.029 Uiso 1 1 calc R . .
C023 C 1.0048(3) 1.4321(4) 0.29133(18) 0.0287(11) Uani 1 1 d D A .
C230 C 1.0319(4) 1.4870(4) 0.3441(2) 0.0349(13) Uani 1 1 d . . .
F23C F 0.961(2) 1.551(3) 0.3623(12) 0.101(15) Uani 0.25(3) 1 d PDU A 1
F23B F 1.1083(16) 1.535(3) 0.3564(10) 0.079(12) Uani 0.25(3) 1 d PDU A 1
F23A F 1.023(4) 1.4272(16) 0.3776(5) 0.075(9) Uani 0.25(3) 1 d PDU A 1
F23D F 0.9611(5) 1.5163(11) 0.3684(3) 0.066(4) Uani 0.75(3) 1 d PDU A 2
F23E F 1.0844(11) 1.4357(5) 0.3692(4) 0.064(4) Uani 0.75(3) 1 d PDU A 2
F23F F 1.0884(9) 1.5656(6) 0.3460(3) 0.055(3) Uani 0.75(3) 1 d PDU A 2
C024 C 0.9808(3) 1.4843(4) 0.25614(18) 0.0305(12) Uani 1 1 d . . .
H024 H 0.9819 1.5533 0.2654 0.037 Uiso 1 1 calc R A .
C025 C 0.9555(3) 1.4336(4) 0.20770(18) 0.0283(11) Uani 1 1 d D A .
C250 C 0.9302(4) 1.4882(4) 0.1695(2) 0.0398(14) Uani 1 1 d . . .
F25A F 0.8675(8) 1.5543(11) 0.1833(5) 0.073(4) Uani 0.62(2) 1 d PDU A 1
F25B F 0.9028(18) 1.4378(6) 0.1256(3) 0.119(8) Uani 0.62(2) 1 d PDU A 1
F25C F 1.0057(6) 1.5452(12) 0.1629(6) 0.086(5) Uani 0.62(2) 1 d PDU A 1
F25D F 0.8447(10) 1.4460(15) 0.1444(8) 0.082(6) Uani 0.38(2) 1 d PDU A 2
F25E F 0.9819(13) 1.4778(19) 0.1355(6) 0.067(7) Uani 0.38(2) 1 d PDU A 2
F25F F 0.911(2) 1.5723(12) 0.1867(8) 0.095(9) Uani 0.38(2) 1 d PDU A 2
C026 C 0.9548(3) 1.3321(4) 0.19389(17) 0.0243(11) Uani 1 1 d . . .
H026 H 0.9375 1.2990 0.1601 0.029 Uiso 1 1 calc R A .
C031 C 0.9118(3) 1.1101(3) 0.16433(16) 0.0209(10) Uani 1 1 d . . .
C032 C 0.8182(3) 1.1390(3) 0.16484(17) 0.0224(10) Uani 1 1 d . . .
H032 H 0.8032 1.1932 0.1904 0.027 Uiso 1 1 calc R . .
C033 C 0.7462(3) 1.0920(3) 0.12969(16) 0.0216(10) Uani 1 1 d D . .
C330 C 0.6479(3) 1.1273(4) 0.13522(19) 0.0283(11) Uani 1 1 d . . .
F33C F 0.6447(2) 1.2220(2) 0.13676(11) 0.0379(7) Uani 1 1 d D . .
F33B F 0.6134(2) 1.1180(2) 0.17763(12) 0.0437(8) Uani 1 1 d D . .
F33A F 0.5857(2) 1.0812(2) 0.09779(12) 0.0521(9) Uani 1 1 d D . .
C034 C 0.7651(3) 1.0139(3) 0.09161(17) 0.0243(11) Uani 1 1 d . . .
H034 H 0.7164 0.9821 0.0671 0.029 Uiso 1 1 calc R . .
C035 C 0.8569(3) 0.9832(3) 0.09009(16) 0.0226(10) Uani 1 1 d D . .
C350 C 0.8806(3) 0.8985(4) 0.04982(19) 0.0303(12) Uani 1 1 d . . .
F35C F 0.9322(2) 0.9254(2) 0.01597(10) 0.0421(8) Uani 1 1 d D . .
F35B F 0.9320(2) 0.8348(2) 0.06743(11) 0.0411(8) Uani 1 1 d D . .
F35A F 0.8034(2) 0.8480(2) 0.02437(11) 0.0427(8) Uani 1 1 d D . .
C036 C 0.9288(3) 1.0296(3) 0.12573(16) 0.0207(10) Uani 1 1 d . . .
H036 H 0.9909 1.0061 0.1238 0.025 Uiso 1 1 calc R . .
C041 C 0.9590(3) 1.1058(3) 0.25434(16) 0.0221(10) Uani 1 1 d . . .
C042 C 0.8865(3) 1.1370(4) 0.28520(17) 0.0251(11) Uani 1 1 d . . .
H042 H 0.8586 1.1964 0.2840 0.030 Uiso 1 1 calc R . .
C043 C 0.8533(3) 1.0856(4) 0.31751(18) 0.0285(11) Uani 1 1 d D . .
C430 C 0.7714(4) 1.1229(4) 0.3471(2) 0.0376(13) Uani 1 1 d . . .
F43C F 0.7786(2) 1.2181(2) 0.36677(12) 0.0520(9) Uani 1 1 d D . .
F43B F 0.7551(3) 1.0787(2) 0.38182(13) 0.0598(10) Uani 1 1 d D . .
F43A F 0.6883(2) 1.1095(3) 0.31687(13) 0.0609(10) Uani 1 1 d D . .
C044 C 0.8941(3) 1.0000(4) 0.32123(18) 0.0296(12) Uani 1 1 d . . .
H044 H 0.8732 0.9651 0.3440 0.036 Uiso 1 1 calc R . .
C045 C 0.9652(3) 0.9671(4) 0.29138(17) 0.0268(11) Uani 1 1 d D . .
C450 C 1.0131(4) 0.8766(5) 0.2947(2) 0.0443(15) Uani 1 1 d . . .
F45A F 1.1046(3) 0.8925(3) 0.30963(17) 0.0791(13) Uani 1 1 d D . .
F45B F 0.9799(3) 0.8353(3) 0.3279(2) 0.113(2) Uani 1 1 d D . .
F45C F 1.0103(4) 0.8114(3) 0.25308(18) 0.116(2) Uani 1 1 d D . .
C046 C 0.9966(3) 1.0185(3) 0.25826(17) 0.0234(10) Uani 1 1 d . . .
H046 H 1.0454 0.9931 0.2377 0.028 Uiso 1 1 calc R . .
O1S O 1.0636(4) 0.8872(4) 0.5036(2) 0.0976(18) Uani 1 1 d DU . .
C1S C 1.0467(6) 0.8829(5) 0.4508(3) 0.086(2) Uani 1 1 d DU . .
H1S1 H 1.1020 0.9114 0.4384 0.103 Uiso 1 1 calc R . .
H1S2 H 0.9898 0.9183 0.4445 0.103 Uiso 1 1 calc R . .
C2S C 1.0316(8) 0.7751(5) 0.4257(3) 0.125(4) Uani 1 1 d DU . .
H2S1 H 1.0508 0.7602 0.3911 0.150 Uiso 1 1 calc R . .
H2S2 H 0.9644 0.7527 0.4252 0.150 Uiso 1 1 calc R . .
C3S C 1.0962(6) 0.7295(5) 0.4589(3) 0.084(2) Uani 1 1 d DU . .
H3S1 H 1.0734 0.6622 0.4573 0.101 Uiso 1 1 calc R . .
H3S2 H 1.1622 0.7290 0.4491 0.101 Uiso 1 1 calc R . .
C4S C 1.0900(7) 0.7946(6) 0.5105(3) 0.107(3) Uani 1 1 d DU . .
H4S1 H 1.0417 0.7676 0.5283 0.128 Uiso 1 1 calc R . .
H4S2 H 1.1520 0.8010 0.5303 0.128 Uiso 1 1 calc R . .

loop_
_atom_site_aniso_label
_atom_site_aniso_U_11
_atom_site_aniso_U_22
_atom_site_aniso_U_33
_atom_site_aniso_U_23
_atom_site_aniso_U_13
_atom_site_aniso_U_12
U1 0.01945(10) 0.01723(10) 0.01335(9) 0.00548(7) 0.00051(7) -0.00001(7)
N1 0.023(2) 0.018(2) 0.0165(19) 0.0059(16) 0.0025(15) 0.0004(16)
C11 0.023(2) 0.020(2) 0.018(2) 0.004(2) 0.0028(19) -0.0045(19)
C12 0.028(3) 0.021(3) 0.021(2) 0.009(2) 0.001(2) -0.004(2)
C13 0.037(3) 0.032(3) 0.026(3) 0.018(2) -0.007(2) -0.011(2)
C131 0.034(3) 0.065(4) 0.038(3) 0.028(3) -0.014(3) -0.017(3)
C14 0.054(4) 0.025(3) 0.021(3) 0.012(2) -0.014(2) -0.013(3)
C15 0.049(3) 0.023(3) 0.021(3) 0.006(2) -0.001(2) 0.000(2)
C151 0.072(5) 0.043(4) 0.024(3) -0.006(3) 0.001(3) 0.015(3)
C16 0.031(3) 0.021(3) 0.024(3) 0.009(2) 0.004(2) 0.001(2)
C17 0.028(3) 0.016(2) 0.014(2) 0.0013(19) 0.0027(19) 0.0036(19)
C18 0.033(3) 0.021(3) 0.026(3) 0.006(2) 0.003(2) 0.002(2)
C19 0.033(3) 0.021(3) 0.016(2) 0.004(2) 0.004(2) 0.000(2)
C110 0.029(3) 0.024(3) 0.018(2) 0.004(2) 0.001(2) 0.004(2)
N2 0.026(2) 0.018(2) 0.0139(19) 0.0068(16) 0.0021(15) 0.0020(16)
C21 0.019(2) 0.018(2) 0.024(2) 0.009(2) -0.0002(19) 0.0007(19)
C22 0.022(2) 0.025(3) 0.020(2) 0.005(2) 0.0021(19) 0.004(2)
C23 0.028(3) 0.031(3) 0.026(3) 0.004(2) 0.005(2) 0.006(2)
C231 0.050(4) 0.045(4) 0.033(3) 0.001(3) 0.004(3) 0.014(3)
C24 0.024(3) 0.026(3) 0.035(3) 0.010(2) 0.009(2) 0.008(2)
C25 0.021(2) 0.027(3) 0.028(3) 0.010(2) 0.003(2) 0.004(2)
C251 0.039(3) 0.042(3) 0.037(3) 0.022(3) 0.004(2) 0.011(3)
C26 0.022(3) 0.030(3) 0.019(2) 0.007(2) 0.0034(19) 0.001(2)
C27 0.023(2) 0.023(3) 0.018(2) 0.003(2) 0.0026(19) -0.002(2)
C28 0.034(3) 0.022(3) 0.029(3) 0.009(2) 0.004(2) 0.002(2)
C29 0.029(3) 0.032(3) 0.024(3) 0.007(2) 0.000(2) -0.005(2)
C210 0.028(3) 0.032(3) 0.036(3) 0.014(2) 0.006(2) 0.000(2)
N3 0.024(2) 0.017(2) 0.0154(19) 0.0048(16) -0.0004(15) -0.0018(16)
C31 0.025(2) 0.023(2) 0.012(2) 0.0059(19) -0.0019(18) 0.002(2)
C32 0.029(3) 0.030(3) 0.014(2) 0.003(2) 0.0012(19) -0.004(2)
C33 0.026(3) 0.037(3) 0.017(2) 0.009(2) -0.003(2) -0.004(2)
C331 0.034(3) 0.049(4) 0.037(3) 0.012(3) 0.008(2) -0.011(3)
C34 0.024(3) 0.042(3) 0.014(2) 0.007(2) 0.0024(19) 0.004(2)
C35 0.030(3) 0.033(3) 0.015(2) 0.001(2) -0.002(2) 0.012(2)
C351 0.053(4) 0.039(3) 0.034(3) 0.002(3) 0.009(3) 0.015(3)
C36 0.028(3) 0.022(3) 0.019(2) 0.006(2) -0.002(2) 0.001(2)
C37 0.025(3) 0.021(2) 0.017(2) 0.003(2) -0.0004(19) 0.001(2)
C38 0.033(3) 0.027(3) 0.020(2) 0.008(2) -0.001(2) 0.004(2)
C39 0.025(3) 0.031(3) 0.020(2) 0.007(2) 0.000(2) 0.001(2)
C310 0.027(3) 0.028(3) 0.021(3) 0.005(2) -0.003(2) -0.002(2)
N4 0.022(3) 0.019(3) 0.015(3) 0.006(2) 0.000(2) 0.001(2)
U2 0.02167(10) 0.01699(10) 0.01270(9) 0.00254(7) -0.00244(7) 0.00185(7)
N5 0.028(2) 0.018(2) 0.0144(19) 0.0030(16) 0.0029(16) -0.0008(17)
C51 0.021(2) 0.029(3) 0.024(3) 0.006(2) 0.003(2) 0.003(2)
C52 0.029(3) 0.031(3) 0.031(3) 0.007(2) -0.002(2) 0.015(2)
C53 0.038(3) 0.045(4) 0.024(3) 0.000(3) -0.006(2) 0.025(3)
C531 0.104(6) 0.052(4) 0.026(3) -0.007(3) -0.012(3) 0.038(4)
C54 0.025(3) 0.068(4) 0.023(3) 0.013(3) 0.003(2) 0.005(3)
C55 0.050(4) 0.059(4) 0.029(3) 0.019(3) -0.002(3) -0.014(3)
C551 0.111(7) 0.098(6) 0.046(4) 0.035(4) 0.004(4) -0.049(5)
C56 0.036(3) 0.040(3) 0.033(3) 0.012(3) -0.004(2) -0.013(3)
C57 0.023(3) 0.028(3) 0.026(3) 0.007(2) 0.003(2) 0.000(2)
C58 0.030(3) 0.028(3) 0.025(3) 0.004(2) 0.001(2) -0.002(2)
C59 0.028(3) 0.030(3) 0.035(3) 0.010(2) -0.002(2) 0.002(2)
C510 0.027(3) 0.036(3) 0.022(3) 0.005(2) 0.001(2) -0.002(2)
N6 0.026(2) 0.020(2) 0.0165(19) 0.0032(17) -0.0021(16) 0.0018(17)
C61 0.035(3) 0.017(2) 0.019(2) -0.001(2) 0.002(2) -0.002(2)
C62 0.048(3) 0.020(3) 0.021(3) 0.006(2) 0.005(2) 0.000(2)
C63 0.047(3) 0.023(3) 0.030(3) 0.007(2) 0.012(2) -0.001(2)
C631 0.069(5) 0.055(4) 0.051(4) 0.028(3) 0.012(3) -0.011(3)
C64 0.034(3) 0.023(3) 0.039(3) 0.001(2) 0.010(2) -0.008(2)
C65 0.036(3) 0.024(3) 0.025(3) -0.002(2) 0.004(2) -0.001(2)
C651 0.035(3) 0.058(4) 0.032(3) 0.005(3) 0.002(2) -0.011(3)
C66 0.028(3) 0.022(3) 0.018(2) 0.004(2) 0.003(2) -0.001(2)
C67 0.029(3) 0.022(3) 0.016(2) 0.003(2) -0.003(2) 0.004(2)
C68 0.032(3) 0.024(3) 0.019(2) 0.001(2) 0.001(2) 0.005(2)
C69 0.029(3) 0.024(3) 0.031(3) -0.001(2) -0.002(2) 0.002(2)
C610 0.038(3) 0.024(3) 0.031(3) 0.006(2) -0.008(2) 0.005(2)
N7 0.032(2) 0.025(2) 0.015(2) 0.0028(17) -0.0031(17) 0.0046(18)
C71 0.044(3) 0.039(3) 0.017(3) -0.001(2) -0.017(2) 0.012(3)
C72 0.048(4) 0.040(3) 0.044(4) 0.023(3) -0.016(3) -0.006(3)
C73 0.052(4) 0.053(4) 0.046(4) 0.019(3) -0.014(3) -0.012(3)
C731 0.071(5) 0.079(5) 0.087(6) 0.055(5) -0.017(4) -0.027(4)
C74 0.080(5) 0.041(4) 0.032(3) -0.006(3) -0.020(3) 0.016(4)
C75 0.062(4) 0.036(3) 0.022(3) 0.002(3) -0.013(3) 0.009(3)
C751 0.107(7) 0.075(6) 0.061(5) 0.010(4) 0.001(5) 0.048(5)
C76 0.071(5) 0.060(4) 0.017(3) 0.005(3) -0.003(3) 0.019(4)
C77 0.028(3) 0.029(3) 0.011(2) 0.001(2) -0.0015(19) -0.002(2)
C78 0.038(3) 0.025(3) 0.018(2) 0.003(2) 0.002(2) 0.003(2)
C79 0.045(3) 0.026(3) 0.023(3) 0.007(2) -0.004(2) -0.015(2)
C710 0.029(3) 0.074(4) 0.022(3) 0.018(3) -0.006(2) -0.014(3)
N8 0.023(3) 0.020(3) 0.017(3) 0.004(2) -0.006(2) 0.001(2)
B1 0.025(3) 0.029(3) 0.012(3) 0.006(2) -0.001(2) -0.003(2)
C011 0.021(2) 0.021(2) 0.019(2) 0.005(2) 0.0006(19) -0.0005(19)
C012 0.025(3) 0.025(3) 0.014(2) 0.007(2) 0.0011(18) -0.001(2)
C013 0.026(3) 0.025(3) 0.013(2) 0.006(2) 0.0015(18) -0.004(2)
C130 0.022(3) 0.032(3) 0.020(2) 0.003(2) 0.002(2) 0.002(2)
F13C 0.0221(15) 0.055(2) 0.0259(16) 0.0077(15) -0.0037(12) -0.0051(14)
F13B 0.0322(17) 0.0467(19) 0.0187(15) -0.0044(14) -0.0046(12) 0.0023(14)
F13A 0.0393(18) 0.0442(19) 0.0321(17) 0.0192(15) -0.0108(14) -0.0038(14)
C014 0.020(2) 0.028(3) 0.026(3) 0.006(2) 0.002(2) -0.001(2)
C015 0.025(3) 0.031(3) 0.019(2) 0.007(2) 0.005(2) -0.002(2)
C150 0.027(3) 0.063(4) 0.024(3) 0.011(3) -0.001(2) -0.013(3)
F15C 0.104(3) 0.053(2) 0.0232(18) -0.0007(17) 0.0205(19) -0.001(2)
F15B 0.197(5) 0.035(2) 0.040(2) 0.0182(18) 0.059(3) 0.015(3)
F15A 0.043(2) 0.265(7) 0.043(2) 0.060(3) 0.0186(19) 0.013(3)
C016 0.026(3) 0.028(3) 0.015(2) 0.003(2) -0.0054(19) -0.005(2)
C021 0.015(2) 0.032(3) 0.019(2) 0.005(2) -0.0018(18) -0.001(2)
C022 0.019(2) 0.035(3) 0.018(2) 0.006(2) -0.0028(19) -0.003(2)
C023 0.025(3) 0.033(3) 0.022(3) -0.004(2) -0.002(2) -0.002(2)
C230 0.033(3) 0.037(3) 0.031(3) 0.003(3) -0.004(2) 0.001(3)
F23C 0.11(2) 0.10(2) 0.054(17) -0.049(15) -0.027(13) 0.064(16)
F23B 0.012(8) 0.17(3) 0.032(12) -0.013(15) -0.007(7) 0.002(13)
F23A 0.12(3) 0.080(14) 0.009(7) -0.003(7) 0.003(10) -0.031(16)
F23D 0.019(3) 0.131(9) 0.026(3) -0.021(5) 0.004(3) 0.004(4)
F23E 0.095(8) 0.047(4) 0.036(4) -0.002(3) -0.037(4) 0.005(4)
F23F 0.069(6) 0.051(4) 0.032(4) -0.007(3) -0.013(3) -0.027(4)
C024 0.033(3) 0.025(3) 0.030(3) 0.001(2) 0.001(2) 0.000(2)
C025 0.028(3) 0.031(3) 0.027(3) 0.009(2) 0.003(2) -0.001(2)
C250 0.053(4) 0.034(3) 0.034(3) 0.010(3) 0.007(3) 0.009(3)
F25A 0.059(6) 0.125(12) 0.058(7) 0.057(7) 0.025(5) 0.059(6)
F25B 0.29(2) 0.026(4) 0.028(5) 0.004(3) -0.055(9) 0.004(9)
F25C 0.063(5) 0.117(10) 0.109(10) 0.091(9) -0.004(6) -0.017(6)
F25D 0.065(10) 0.107(13) 0.093(13) 0.076(12) -0.033(8) -0.005(8)
F25E 0.070(11) 0.109(16) 0.047(10) 0.055(10) 0.042(8) 0.047(10)
F25F 0.22(3) 0.022(7) 0.044(8) 0.003(6) 0.010(15) 0.045(12)
C026 0.021(2) 0.033(3) 0.019(2) 0.009(2) -0.0025(19) -0.005(2)
C031 0.021(2) 0.024(3) 0.018(2) 0.007(2) 0.0001(19) -0.002(2)
C032 0.026(3) 0.020(2) 0.021(2) 0.007(2) 0.003(2) 0.000(2)
C033 0.021(2) 0.022(3) 0.022(2) 0.008(2) -0.0017(19) -0.0019(19)
C330 0.025(3) 0.027(3) 0.032(3) 0.005(2) -0.004(2) 0.002(2)
F33C 0.0391(18) 0.0246(16) 0.052(2) 0.0144(15) -0.0048(15) 0.0111(13)
F33B 0.0324(18) 0.051(2) 0.057(2) 0.0250(17) 0.0150(15) 0.0136(15)
F33A 0.0278(18) 0.050(2) 0.059(2) -0.0171(18) -0.0182(16) 0.0046(15)
C034 0.027(3) 0.024(3) 0.020(2) 0.004(2) -0.003(2) -0.003(2)
C035 0.026(3) 0.024(3) 0.018(2) 0.005(2) 0.0025(19) -0.002(2)
C350 0.024(3) 0.033(3) 0.030(3) 0.003(2) -0.003(2) -0.006(2)
F35C 0.0438(19) 0.050(2) 0.0299(17) 0.0019(15) 0.0146(14) -0.0049(16)
F35B 0.0418(19) 0.0330(18) 0.0423(19) -0.0017(15) -0.0007(15) 0.0072(14)
F35A 0.0317(17) 0.0370(18) 0.0426(19) -0.0193(15) -0.0036(14) -0.0063(14)
C036 0.017(2) 0.027(3) 0.018(2) 0.006(2) 0.0018(18) -0.0009(19)
C041 0.023(2) 0.026(3) 0.013(2) 0.001(2) -0.0049(19) -0.004(2)
C042 0.026(3) 0.025(3) 0.024(3) 0.006(2) 0.000(2) 0.001(2)
C043 0.027(3) 0.033(3) 0.027(3) 0.010(2) 0.005(2) 0.000(2)
C430 0.046(4) 0.033(3) 0.037(3) 0.010(3) 0.019(3) 0.001(3)
F43C 0.072(2) 0.039(2) 0.047(2) 0.0071(17) 0.0285(18) 0.0061(18)
F43B 0.083(3) 0.052(2) 0.063(2) 0.0366(19) 0.044(2) 0.022(2)
F43A 0.039(2) 0.081(3) 0.063(2) 0.016(2) 0.0109(18) 0.0088(19)
C044 0.032(3) 0.036(3) 0.023(3) 0.013(2) 0.002(2) -0.003(2)
C045 0.027(3) 0.026(3) 0.027(3) 0.009(2) -0.004(2) 0.000(2)
C450 0.037(4) 0.043(4) 0.063(4) 0.029(3) 0.007(3) 0.010(3)
F45A 0.047(2) 0.062(3) 0.133(4) 0.038(3) -0.017(2) 0.016(2)
F45B 0.103(4) 0.106(4) 0.190(5) 0.122(4) 0.083(4) 0.060(3)
F45C 0.190(6) 0.040(3) 0.096(4) -0.013(2) -0.054(4) 0.052(3)
C046 0.022(3) 0.027(3) 0.018(2) 0.001(2) 0.0028(19) -0.001(2)
O1S 0.095(4) 0.067(4) 0.116(5) -0.002(3) -0.007(4) 0.006(3)
C1S 0.086(6) 0.053(4) 0.119(6) 0.026(5) 0.005(5) -0.002(4)
C2S 0.208(11) 0.048(5) 0.113(6) 0.032(4) -0.059(7) -0.019(6)
C3S 0.119(7) 0.053(4) 0.076(5) 0.010(4) 0.004(5) 0.009(4)
C4S 0.145(9) 0.073(6) 0.088(5) -0.005(5) -0.012(6) 0.039(6)

loop_
_atom_type_symbol
_atom_type_description
_atom_type_scat_dispersion_real
_atom_type_scat_dispersion_imag
_atom_type_scat_source
C C 0.0033 0.0016 'International Tables Vol C Tables 4.2.6.8 and 6.1.1.4'
H H 0.0000 0.0000 'International Tables Vol C Tables 4.2.6.8 and 6.1.1.4'
B B 0.0013 0.0007 'International Tables Vol C Tables 4.2.6.8 and 6.1.1.4'
N N 0.0061 0.0033 'International Tables Vol C Tables 4.2.6.8 and 6.1.1.4'
O O 0.0106 0.0060 'International Tables Vol C Tables 4.2.6.8 and 6.1.1.4'
F F 0.0171 0.0103 'International Tables Vol C Tables 4.2.6.8 and 6.1.1.4'
U U -9.6767 9.6646 'International Tables Vol C Tables 4.2.6.8 and 6.1.1.4'

loop_
_geom_angle_atom_site_label_1
_geom_angle_atom_site_label_2
_geom_angle_atom_site_label_3
_geom_angle
_geom_angle_site_symmetry_1
_geom_angle_site_symmetry_3
_geom_angle_publ_flag
N4 U1 N2 105.38(9) . . ?
N4 U1 N1 104.38(9) . . ?
N2 U1 N1 116.52(13) . . ?
N4 U1 N3 111.47(10) . . ?
N2 U1 N3 110.22(13) . . ?
N1 U1 N3 108.70(13) . . ?
N4 U1 C21 121.81(9) . . ?
N2 U1 C21 26.28(12) . . ?
N1 U1 C21 91.30(13) . . ?
N3 U1 C21 115.53(13) . . ?
N4 U1 U1 0.0 . 2_665 ?
N2 U1 U1 105.38(9) . 2_665 ?
N1 U1 U1 104.38(9) . 2_665 ?
N3 U1 U1 111.47(10) . 2_665 ?
C21 U1 U1 121.81(9) . 2_665 ?
C11 N1 C17 115.8(3) . . ?
C11 N1 U1 117.5(3) . . ?
C17 N1 U1 126.2(3) . . ?
C12 C11 C16 119.2(4) . . ?
C12 C11 N1 121.4(4) . . ?
C16 C11 N1 119.4(4) . . ?
C11 C12 C13 121.7(5) . . ?
C11 C12 H12 119.1 . . ?
C13 C12 H12 119.1 . . ?
C14 C13 C12 118.0(5) . . ?
C14 C13 C131 120.3(5) . . ?
C12 C13 C131 121.7(5) . . ?
C13 C131 H13A 109.5 . . ?
C13 C131 H13B 109.5 . . ?
H13A C131 H13B 109.5 . . ?
C13 C131 H13C 109.5 . . ?
H13A C131 H13C 109.5 . . ?
H13B C131 H13C 109.5 . . ?
C13 C14 C15 122.7(5) . . ?
C13 C14 H14 118.7 . . ?
C15 C14 H14 118.7 . . ?
C16 C15 C14 117.8(5) . . ?
C16 C15 C151 120.2(5) . . ?
C14 C15 C151 122.0(5) . . ?
C15 C151 H15A 109.5 . . ?
C15 C151 H15B 109.5 . . ?
H15A C151 H15B 109.5 . . ?
C15 C151 H15C 109.5 . . ?
H15A C151 H15C 109.5 . . ?
H15B C151 H15C 109.5 . . ?
C11 C16 C15 120.6(5) . . ?
C11 C16 H16 119.7 . . ?
C15 C16 H16 119.7 . . ?
N1 C17 C19 111.5(4) . . ?
N1 C17 C110 105.8(3) . . ?
C19 C17 C110 109.7(4) . . ?
N1 C17 C18 110.4(3) . . ?
C19 C17 C18 109.3(4) . . ?
C110 C17 C18 110.2(4) . . ?
C17 C18 H18A 109.5 . . ?
C17 C18 H18B 109.5 . . ?
H18A C18 H18B 109.5 . . ?
C17 C18 H18C 109.5 . . ?
H18A C18 H18C 109.5 . . ?
H18B C18 H18C 109.5 . . ?
C17 C19 H19A 109.5 . . ?
C17 C19 H19B 109.5 . . ?
H19A C19 H19B 109.5 . . ?
C17 C19 H19C 109.5 . . ?
H19A C19 H19C 109.5 . . ?
H19B C19 H19C 109.5 . . ?
C17 C110 H11A 109.5 . . ?
C17 C110 H11B 109.5 . . ?
H11A C110 H11B 109.5 . . ?
C17 C110 H11C 109.5 . . ?
H11A C110 H11C 109.5 . . ?
H11B C110 H11C 109.5 . . ?
C21 N2 C27 116.8(3) . . ?
C21 N2 U1 111.2(3) . . ?
C27 N2 U1 131.3(3) . . ?
C22 C21 C26 118.7(4) . . ?
C22 C21 N2 119.1(4) . . ?
C26 C21 N2 122.1(4) . . ?
C22 C21 U1 97.4(3) . . ?
C26 C21 U1 125.4(3) . . ?
N2 C21 U1 42.47(19) . . ?
C23 C22 C21 121.1(4) . . ?
C23 C22 H22 119.5 . . ?
C21 C22 H22 119.5 . . ?
C24 C23 C22 118.4(4) . . ?
C24 C23 C231 121.3(5) . . ?
C22 C23 C231 120.3(4) . . ?
C23 C231 H23A 109.5 . . ?
C23 C231 H23B 109.5 . . ?
H23A C231 H23B 109.5 . . ?
C23 C231 H23C 109.5 . . ?
H23A C231 H23C 109.5 . . ?
H23B C231 H23C 109.5 . . ?
C25 C24 C23 121.9(5) . . ?
C25 C24 H24 119.0 . . ?
C23 C24 H24 119.0 . . ?
C24 C25 C26 118.6(4) . . ?
C24 C25 C251 121.9(4) . . ?
C26 C25 C251 119.5(4) . . ?
C25 C251 H25A 109.5 . . ?
C25 C251 H25B 109.5 . . ?
H25A C251 H25B 109.5 . . ?
C25 C251 H25C 109.5 . . ?
H25A C251 H25C 109.5 . . ?
H25B C251 H25C 109.5 . . ?
C25 C26 C21 121.3(4) . . ?
C25 C26 H26 119.4 . . ?
C21 C26 H26 119.4 . . ?
N2 C27 C28 104.9(4) . . ?
N2 C27 C29 113.2(4) . . ?
C28 C27 C29 108.8(4) . . ?
N2 C27 C210 110.3(4) . . ?
C28 C27 C210 110.3(4) . . ?
C29 C27 C210 109.3(4) . . ?
C27 C28 H28A 109.5 . . ?
C27 C28 H28B 109.5 . . ?
H28A C28 H28B 109.5 . . ?
C27 C28 H28C 109.5 . . ?
H28A C28 H28C 109.5 . . ?
H28B C28 H28C 109.5 . . ?
C27 C29 H29A 109.5 . . ?
C27 C29 H29B 109.5 . . ?
H29A C29 H29B 109.5 . . ?
C27 C29 H29C 109.5 . . ?
H29A C29 H29C 109.5 . . ?
H29B C29 H29C 109.5 . . ?
C27 C210 H21A 109.5 . . ?
C27 C210 H21B 109.5 . . ?
H21A C210 H21B 109.5 . . ?
C27 C210 H21C 109.5 . . ?
H21A C210 H21C 109.5 . . ?
H21B C210 H21C 109.5 . . ?
C31 N3 C37 114.6(3) . . ?
C31 N3 U1 116.0(3) . . ?
C37 N3 U1 128.9(3) . . ?
C32 C31 C36 119.0(4) . . ?
C32 C31 N3 120.7(4) . . ?
C36 C31 N3 120.4(4) . . ?
C33 C32 C31 120.9(5) . . ?
C33 C32 H32 119.5 . . ?
C31 C32 H32 119.5 . . ?
C34 C33 C32 118.8(5) . . ?
C34 C33 C331 121.2(4) . . ?
C32 C33 C331 120.0(5) . . ?
C33 C331 H33A 109.5 . . ?
C33 C331 H33B 109.5 . . ?
H33A C331 H33B 109.5 . . ?
C33 C331 H33C 109.5 . . ?
H33A C331 H33C 109.5 . . ?
H33B C331 H33C 109.5 . . ?
C33 C34 C35 121.8(4) . . ?
C33 C34 H34 119.1 . . ?
C35 C34 H34 119.1 . . ?
C34 C35 C36 118.7(4) . . ?
C34 C35 C351 120.4(5) . . ?
C36 C35 C351 120.8(5) . . ?
C35 C351 H35A 109.5 . . ?
C35 C351 H35B 109.5 . . ?
H35A C351 H35B 109.5 . . ?
C35 C351 H35C 109.5 . . ?
H35A C351 H35C 109.5 . . ?
H35B C351 H35C 109.5 . . ?
C35 C36 C31 120.8(4) . . ?
C35 C36 H36 119.6 . . ?
C31 C36 H36 119.6 . . ?
N3 C37 C310 111.3(4) . . ?
N3 C37 C38 111.0(4) . . ?
C310 C37 C38 109.8(4) . . ?
N3 C37 C39 106.4(3) . . ?
C310 C37 C39 109.0(4) . . ?
C38 C37 C39 109.2(4) . . ?
C37 C38 H38A 109.5 . . ?
C37 C38 H38B 109.5 . . ?
H38A C38 H38B 109.5 . . ?
C37 C38 H38C 109.5 . . ?
H38A C38 H38C 109.5 . . ?
H38B C38 H38C 109.5 . . ?
C37 C39 H39A 109.5 . . ?
C37 C39 H39B 109.5 . . ?
H39A C39 H39B 109.5 . . ?
C37 C39 H39C 109.5 . . ?
H39A C39 H39C 109.5 . . ?
H39B C39 H39C 109.5 . . ?
C37 C310 H31A 109.5 . . ?
C37 C310 H31B 109.5 . . ?
H31A C310 H31B 109.5 . . ?
C37 C310 H31C 109.5 . . ?
H31A C310 H31C 109.5 . . ?
H31B C310 H31C 109.5 . . ?
U1 N4 U1 179.999(1) . 2_665 ?
N8 U2 N6 103.75(10) . . ?
N8 U2 N5 104.84(9) . . ?
N6 U2 N5 115.76(14) . . ?
N8 U2 N7 112.85(10) . . ?
N6 U2 N7 107.27(14) . . ?
N5 U2 N7 112.19(14) . . ?
N8 U2 C61 120.52(9) . . ?
N6 U2 C61 27.12(13) . . ?
N5 U2 C61 89.75(13) . . ?
N7 U2 C61 113.65(14) . . ?
N8 U2 C51 120.00(9) . . ?
N6 U2 C51 124.41(14) . . ?
N5 U2 C51 25.68(12) . . ?
N7 U2 C51 86.69(13) . . ?
C61 U2 C51 97.64(13) . . ?
C51 N5 C57 114.3(4) . . ?
C51 N5 U2 113.1(3) . . ?
C57 N5 U2 132.1(3) . . ?
C56 C51 C52 118.4(5) . . ?
C56 C51 N5 121.4(4) . . ?
C52 C51 N5 120.1(4) . . ?
C56 C51 U2 108.2(3) . . ?
C52 C51 U2 116.2(3) . . ?
N5 C51 U2 41.2(2) . . ?
C53 C52 C51 120.6(5) . . ?
C53 C52 H52 119.7 . . ?
C51 C52 H52 119.7 . . ?
C54 C53 C52 119.4(5) . . ?
C54 C53 C531 119.5(5) . . ?
C52 C53 C531 121.1(6) . . ?
C53 C531 H53A 109.5 . . ?
C53 C531 H53B 109.5 . . ?
H53A C531 H53B 109.5 . . ?
C53 C531 H53C 109.5 . . ?
H53A C531 H53C 109.5 . . ?
H53B C531 H53C 109.5 . . ?
C53 C54 C55 121.4(5) . . ?
C53 C54 H54 119.3 . . ?
C55 C54 H54 119.3 . . ?
C54 C55 C56 118.7(5) . . ?
C54 C55 C551 119.9(5) . . ?
C56 C55 C551 121.3(6) . . ?
C55 C551 H55A 109.5 . . ?
C55 C551 H55B 109.5 . . ?
H55A C551 H55B 109.5 . . ?
C55 C551 H55C 109.5 . . ?
H55A C551 H55C 109.5 . . ?
H55B C551 H55C 109.5 . . ?
C51 C56 C55 121.4(5) . . ?
C51 C56 H56 119.3 . . ?
C55 C56 H56 119.3 . . ?
N5 C57 C59 112.4(4) . . ?
N5 C57 C58 110.1(4) . . ?
C59 C57 C58 109.3(4) . . ?
N5 C57 C510 105.6(4) . . ?
C59 C57 C510 110.1(4) . . ?
C58 C57 C510 109.2(4) . . ?
C57 C58 H58A 109.5 . . ?
C57 C58 H58B 109.5 . . ?
H58A C58 H58B 109.5 . . ?
C57 C58 H58C 109.5 . . ?
H58A C58 H58C 109.5 . . ?
H58B C58 H58C 109.5 . . ?
C57 C59 H59A 109.5 . . ?
C57 C59 H59B 109.5 . . ?
H59A C59 H59B 109.5 . . ?
C57 C59 H59C 109.5 . . ?
H59A C59 H59C 109.5 . . ?
H59B C59 H59C 109.5 . . ?
C57 C510 H51A 109.5 . . ?
C57 C510 H51B 109.5 . . ?
H51A C510 H51B 109.5 . . ?
C57 C510 H51C 109.5 . . ?
H51A C510 H51C 109.5 . . ?
H51B C510 H51C 109.5 . . ?
C61 N6 C67 117.0(4) . . ?
C61 N6 U2 109.2(3) . . ?
C67 N6 U2 133.4(3) . . ?
C66 C61 C62 119.2(5) . . ?
C66 C61 N6 121.8(4) . . ?
C62 C61 N6 119.0(4) . . ?
C66 C61 U2 120.7(3) . . ?
C62 C61 U2 101.6(3) . . ?
N6 C61 U2 43.7(2) . . ?
C63 C62 C61 120.6(5) . . ?
C63 C62 H62 119.7 . . ?
C61 C62 H62 119.7 . . ?
C62 C63 C64 119.6(5) . . ?
C62 C63 C631 119.9(5) . . ?
C64 C63 C631 120.5(5) . . ?
C63 C631 H63A 109.5 . . ?
C63 C631 H63B 109.5 . . ?
H63A C631 H63B 109.5 . . ?
C63 C631 H63C 109.5 . . ?
H63A C631 H63C 109.5 . . ?
H63B C631 H63C 109.5 . . ?
C63 C64 C65 120.7(5) . . ?
C63 C64 H64 119.6 . . ?
C65 C64 H64 119.6 . . ?
C66 C65 C64 118.7(5) . . ?
C66 C65 C651 120.8(4) . . ?
C64 C65 C651 120.5(5) . . ?
C65 C651 H65A 109.5 . . ?
C65 C651 H65B 109.5 . . ?
H65A C651 H65B 109.5 . . ?
C65 C651 H65C 109.5 . . ?
H65A C651 H65C 109.5 . . ?
H65B C651 H65C 109.5 . . ?
C65 C66 C61 121.2(4) . . ?
C65 C66 H66 119.4 . . ?
C61 C66 H66 119.4 . . ?
N6 C67 C69 107.1(4) . . ?
N6 C67 C68 111.4(4) . . ?
C69 C67 C68 108.3(4) . . ?
N6 C67 C610 110.5(4) . . ?
C69 C67 C610 110.0(4) . . ?
C68 C67 C610 109.4(4) . . ?
C67 C68 H68A 109.5 . . ?
C67 C68 H68B 109.5 . . ?
H68A C68 H68B 109.5 . . ?
C67 C68 H68C 109.5 . . ?
H68A C68 H68C 109.5 . . ?
H68B C68 H68C 109.5 . . ?
C67 C69 H69A 109.5 . . ?
C67 C69 H69B 109.5 . . ?
H69A C69 H69B 109.5 . . ?
C67 C69 H69C 109.5 . . ?
H69A C69 H69C 109.5 . . ?
H69B C69 H69C 109.5 . . ?
C67 C610 H61A 109.5 . . ?
C67 C610 H61B 109.5 . . ?
H61A C610 H61B 109.5 . . ?
C67 C610 H61C 109.5 . . ?
H61A C610 H61C 109.5 . . ?
H61B C610 H61C 109.5 . . ?
C71 N7 C77 115.8(3) . . ?
C71 N7 U2 116.8(3) . . ?
C77 N7 U2 126.6(3) . . ?
C76 C71 C72 119.5(6) . . ?
C76 C71 N7 120.1(5) . . ?
C72 C71 N7 120.4(5) . . ?
C71 C72 C73 122.9(6) . . ?
C71 C72 H72 118.5 . . ?
C73 C72 H72 118.5 . . ?
C74 C73 C72 116.0(6) . . ?
C74 C73 C731 122.0(6) . . ?
C72 C73 C731 122.1(7) . . ?
C73 C731 H73A 109.5 . . ?
C73 C731 H73B 109.5 . . ?
H73A C731 H73B 109.5 . . ?
C73 C731 H73C 109.5 . . ?
H73A C731 H73C 109.5 . . ?
H73B C731 H73C 109.5 . . ?
C73 C74 C75 125.6(6) . . ?
C73 C74 H74 117.2 . . ?
C75 C74 H74 117.2 . . ?
C74 C75 C76 115.8(6) . . ?
C74 C75 C751 125.0(6) . . ?
C76 C75 C751 119.1(6) . . ?
C75 C751 H75A 109.5 . . ?
C75 C751 H75B 109.5 . . ?
H75A C751 H75B 109.5 . . ?
C75 C751 H75C 109.5 . . ?
H75A C751 H75C 109.5 . . ?
H75B C751 H75C 109.5 . . ?
C71 C76 C75 120.1(6) . . ?
C71 C76 H76 120.0 . . ?
C75 C76 H76 120.0 . . ?
N7 C77 C79 106.1(3) . . ?
N7 C77 C78 110.6(4) . . ?
C79 C77 C78 110.4(4) . . ?
N7 C77 C710 110.4(4) . . ?
C79 C77 C710 110.0(4) . . ?
C78 C77 C710 109.3(4) . . ?
C77 C78 H78A 109.5 . . ?
C77 C78 H78B 109.5 . . ?
H78A C78 H78B 109.5 . . ?
C77 C78 H78C 109.5 . . ?
H78A C78 H78C 109.5 . . ?
H78B C78 H78C 109.5 . . ?
C77 C79 H79A 109.5 . . ?
C77 C79 H79B 109.5 . . ?
H79A C79 H79B 109.5 . . ?
C77 C79 H79C 109.5 . . ?
H79A C79 H79C 109.5 . . ?
H79B C79 H79C 109.5 . . ?
C77 C710 H71A 109.5 . . ?
C77 C710 H71B 109.5 . . ?
H71A C710 H71B 109.5 . . ?
C77 C710 H71C 109.5 . . ?
H71A C710 H71C 109.5 . . ?
H71B C710 H71C 109.5 . . ?
U2 N8 U2 180.0 2_666 . ?
C011 B1 C021 104.8(4) . . ?
C011 B1 C031 116.0(4) . . ?
C021 B1 C031 111.1(4) . . ?
C011 B1 C041 110.6(4) . . ?
C021 B1 C041 112.5(4) . . ?
C031 B1 C041 102.1(4) . . ?
C012 C011 C016 115.1(4) . . ?
C012 C011 B1 119.7(4) . . ?
C016 C011 B1 124.8(4) . . ?
C013 C012 C011 123.5(4) . . ?
C013 C012 H012 118.2 . . ?
C011 C012 H012 118.2 . . ?
C014 C013 C012 120.4(4) . . ?
C014 C013 C130 121.4(4) . . ?
C012 C013 C130 118.1(4) . . ?
F13B C130 F13C 106.8(4) . . ?
F13B C130 F13A 106.0(4) . . ?
F13C C130 F13A 106.4(4) . . ?
F13B C130 C013 111.9(4) . . ?
F13C C130 C013 113.2(4) . . ?
F13A C130 C013 112.2(4) . . ?
C013 C014 C015 117.9(4) . . ?
C013 C014 H014 121.1 . . ?
C015 C014 H014 121.1 . . ?
C014 C015 C016 121.2(4) . . ?
C014 C015 C150 119.1(4) . . ?
C016 C015 C150 119.6(4) . . ?
F15B C150 F15C 106.6(4) . . ?
F15B C150 F15A 108.7(5) . . ?
F15C C150 F15A 103.3(5) . . ?
F15B C150 C015 112.1(5) . . ?
F15C C150 C015 113.0(4) . . ?
F15A C150 C015 112.6(4) . . ?
C015 C016 C011 121.8(4) . . ?
C015 C016 H016 119.1 . . ?
C011 C016 H016 119.1 . . ?
C026 C021 C022 115.8(4) . . ?
C026 C021 B1 121.9(4) . . ?
C022 C021 B1 121.9(4) . . ?
C023 C022 C021 122.4(4) . . ?
C023 C022 H022 118.8 . . ?
C021 C022 H022 118.8 . . ?
C022 C023 C024 120.6(4) . . ?
C022 C023 C230 120.8(5) . . ?
C024 C023 C230 118.5(5) . . ?
F23B C230 F23D 117.8(14) . . ?
F23B C230 F23E 75.2(18) . . ?
F23D C230 F23E 108.9(8) . . ?
F23B C230 F23F 28.3(19) . . ?
F23D C230 F23F 107.0(8) . . ?
F23E C230 F23F 103.5(6) . . ?
F23B C230 F23C 105.9(17) . . ?
F23D C230 F23C 23(2) . . ?
F23E C230 F23C 127.5(15) . . ?
F23F C230 F23C 87.8(18) . . ?
F23B C230 F23A 107.2(14) . . ?
F23D C230 F23A 74.3(17) . . ?
F23E C230 F23A 39.2(15) . . ?
F23F C230 F23A 132.1(13) . . ?
F23C C230 F23A 96.8(15) . . ?
F23B C230 C023 121.8(13) . . ?
F23D C230 C023 113.4(6) . . ?
F23E C230 C023 112.3(5) . . ?
F23F C230 C023 111.1(6) . . ?
F23C C230 C023 110.5(14) . . ?
F23A C230 C023 111.5(10) . . ?
C025 C024 C023 118.4(5) . . ?
C025 C024 H024 120.8 . . ?
C023 C024 H024 120.8 . . ?
C024 C025 C026 120.9(5) . . ?
C024 C025 C250 119.2(5) . . ?
C026 C025 C250 120.0(4) . . ?
F25E C250 F25F 114.0(13) . . ?
F25E C250 F25B 58.6(8) . . ?
F25F C250 F25B 124.8(12) . . ?
F25E C250 F25A 129.5(9) . . ?
F25F C250 F25A 29.1(15) . . ?
F25B C250 F25A 108.0(10) . . ?
F25E C250 F25C 49.6(9) . . ?
F25F C250 F25C 73.6(13) . . ?
F25B C250 F25C 104.7(8) . . ?
F25A C250 F25C 100.8(8) . . ?
F25E C250 F25D 101.7(10) . . ?
F25F C250 F25D 102.6(13) . . ?
F25B C250 F25D 43.7(8) . . ?
F25A C250 F25D 75.2(10) . . ?
F25C C250 F25D 139.6(7) . . ?
F25E C250 C025 115.4(7) . . ?
F25F C250 C025 114.4(11) . . ?
F25B C250 C025 116.8(6) . . ?
F25A C250 C025 113.6(7) . . ?
F25C C250 C025 111.4(6) . . ?
F25D C250 C025 106.6(7) . . ?
C025 C026 C021 121.9(4) . . ?
C025 C026 H026 119.0 . . ?
C021 C026 H026 119.0 . . ?
C032 C031 C036 115.5(4) . . ?
C032 C031 B1 119.5(4) . . ?
C036 C031 B1 124.5(4) . . ?
C033 C032 C031 122.9(4) . . ?
C033 C032 H032 118.5 . . ?
C031 C032 H032 118.5 . . ?
C034 C033 C032 120.5(4) . . ?
C034 C033 C330 121.4(4) . . ?
C032 C033 C330 118.1(4) . . ?
F33A C330 F33B 107.1(4) . . ?
F33A C330 F33C 106.3(4) . . ?
F33B C330 F33C 105.2(4) . . ?
F33A C330 C033 113.0(4) . . ?
F33B C330 C033 112.7(4) . . ?
F33C C330 C033 112.0(4) . . ?
C033 C034 C035 118.1(4) . . ?
C033 C034 H034 120.9 . . ?
C035 C034 H034 120.9 . . ?
C034 C035 C036 121.3(4) . . ?
C034 C035 C350 120.1(4) . . ?
C036 C035 C350 118.6(4) . . ?
F35A C350 F35B 106.1(4) . . ?
F35A C350 F35C 106.5(4) . . ?
F35B C350 F35C 105.9(4) . . ?
F35A C350 C035 112.9(4) . . ?
F35B C350 C035 112.6(4) . . ?
F35C C350 C035 112.2(4) . . ?
C035 C036 C031 121.7(4) . . ?
C035 C036 H036 119.2 . . ?
C031 C036 H036 119.2 . . ?
C046 C041 C042 115.2(4) . . ?
C046 C041 B1 121.9(4) . . ?
C042 C041 B1 122.5(4) . . ?
C043 C042 C041 123.1(5) . . ?
C043 C042 H042 118.5 . . ?
C041 C042 H042 118.5 . . ?
C042 C043 C044 120.0(5) . . ?
C042 C043 C430 118.8(5) . . ?
C044 C043 C430 121.2(4) . . ?
F43B C430 F43C 109.3(4) . . ?
F43B C430 F43A 104.8(4) . . ?
F43C C430 F43A 103.6(5) . . ?
F43B C430 C043 114.0(5) . . ?
F43C C430 C043 113.4(4) . . ?
F43A C430 C043 110.9(4) . . ?
C045 C044 C043 118.4(5) . . ?
C045 C044 H044 120.8 . . ?
C043 C044 H044 120.8 . . ?
C044 C045 C046 121.0(5) . . ?
C044 C045 C450 120.6(5) . . ?
C046 C045 C450 118.4(5) . . ?
F45C C450 F45B 107.4(6) . . ?
F45C C450 F45A 104.7(5) . . ?
F45B C450 F45A 103.1(5) . . ?
F45C C450 C045 114.2(5) . . ?
F45B C450 C045 113.5(5) . . ?
F45A C450 C045 112.9(5) . . ?
C041 C046 C045 122.2(4) . . ?
C041 C046 H046 118.9 . . ?
C045 C046 H046 118.9 . . ?
C4S O1S C1S 110.4(6) . . ?
O1S C1S C2S 104.6(6) . . ?
O1S C1S H1S1 110.8 . . ?
C2S C1S H1S1 110.8 . . ?
O1S C1S H1S2 110.8 . . ?
C2S C1S H1S2 110.8 . . ?
H1S1 C1S H1S2 108.9 . . ?
C1S C2S C3S 102.3(6) . . ?
C1S C2S H2S1 111.3 . . ?
C3S C2S H2S1 111.3 . . ?
C1S C2S H2S2 111.3 . . ?
C3S C2S H2S2 111.3 . . ?
H2S1 C2S H2S2 109.2 . . ?
C4S C3S C2S 103.6(6) . . ?
C4S C3S H3S1 111.0 . . ?
C2S C3S H3S1 111.0 . . ?
C4S C3S H3S2 111.0 . . ?
C2S C3S H3S2 111.0 . . ?
H3S1 C3S H3S2 109.0 . . ?
O1S C4S C3S 106.4(7) . . ?
O1S C4S H4S1 110.5 . . ?
C3S C4S H4S1 110.5 . . ?
O1S C4S H4S2 110.5 . . ?
C3S C4S H4S2 110.5 . . ?
H4S1 C4S H4S2 108.6 . . ?

loop_
_geom_bond_atom_site_label_1
_geom_bond_atom_site_label_2
_geom_bond_distance
_geom_bond_site_symmetry_2
_geom_bond_publ_flag
U1 N4 2.0470(3) . ?
U1 N2 2.190(4) . ?
U1 N1 2.191(4) . ?
U1 N3 2.193(3) . ?
U1 C21 3.023(4) . ?
U1 U1 4.0940(7) 2_665 ?
N1 C11 1.436(5) . ?
N1 C17 1.508(5) . ?
C11 C12 1.385(6) . ?
C11 C16 1.397(6) . ?
C12 C13 1.392(6) . ?
C12 H12 0.9500 . ?
C13 C14 1.375(7) . ?
C13 C131 1.504(7) . ?
C131 H13A 0.9800 . ?
C131 H13B 0.9800 . ?
C131 H13C 0.9800 . ?
C14 C15 1.400(7) . ?
C14 H14 0.9500 . ?
C15 C16 1.400(6) . ?
C15 C151 1.499(7) . ?
C151 H15A 0.9800 . ?
C151 H15B 0.9800 . ?
C151 H15C 0.9800 . ?
C16 H16 0.9500 . ?
C17 C19 1.515(6) . ?
C17 C110 1.528(6) . ?
C17 C18 1.532(6) . ?
C18 H18A 0.9800 . ?
C18 H18B 0.9800 . ?
C18 H18C 0.9800 . ?
C19 H19A 0.9800 . ?
C19 H19B 0.9800 . ?
C19 H19C 0.9800 . ?
C110 H11A 0.9800 . ?
C110 H11B 0.9800 . ?
C110 H11C 0.9800 . ?
N2 C21 1.436(5) . ?
N2 C27 1.488(5) . ?
C21 C22 1.395(6) . ?
C21 C26 1.396(6) . ?
C22 C23 1.392(6) . ?
C22 H22 0.9500 . ?
C23 C24 1.391(6) . ?
C23 C231 1.508(7) . ?
C231 H23A 0.9800 . ?
C231 H23B 0.9800 . ?
C231 H23C 0.9800 . ?
C24 C25 1.384(7) . ?
C24 H24 0.9500 . ?
C25 C26 1.386(6) . ?
C25 C251 1.507(6) . ?
C251 H25A 0.9800 . ?
C251 H25B 0.9800 . ?
C251 H25C 0.9800 . ?
C26 H26 0.9500 . ?
C27 C28 1.526(6) . ?
C27 C29 1.528(6) . ?
C27 C210 1.536(6) . ?
C28 H28A 0.9800 . ?
C28 H28B 0.9800 . ?
C28 H28C 0.9800 . ?
C29 H29A 0.9800 . ?
C29 H29B 0.9800 . ?
C29 H29C 0.9800 . ?
C210 H21A 0.9800 . ?
C210 H21B 0.9800 . ?
C210 H21C 0.9800 . ?
N3 C31 1.444(5) . ?
N3 C37 1.506(6) . ?
C31 C32 1.394(6) . ?
C31 C36 1.394(6) . ?
C32 C33 1.392(6) . ?
C32 H32 0.9500 . ?
C33 C34 1.382(7) . ?
C33 C331 1.508(7) . ?
C331 H33A 0.9800 . ?
C331 H33B 0.9800 . ?
C331 H33C 0.9800 . ?
C34 C35 1.386(7) . ?
C34 H34 0.9500 . ?
C35 C36 1.393(6) . ?
C35 C351 1.508(7) . ?
C351 H35A 0.9800 . ?
C351 H35B 0.9800 . ?
C351 H35C 0.9800 . ?
C36 H36 0.9500 . ?
C37 C310 1.517(6) . ?
C37 C38 1.525(6) . ?
C37 C39 1.530(6) . ?
C38 H38A 0.9800 . ?
C38 H38B 0.9800 . ?
C38 H38C 0.9800 . ?
C39 H39A 0.9800 . ?
C39 H39B 0.9800 . ?
C39 H39C 0.9800 . ?
C310 H31A 0.9800 . ?
C310 H31B 0.9800 . ?
C310 H31C 0.9800 . ?
N4 U1 2.0470(3) 2_665 ?
U2 N8 2.0511(3) . ?
U2 N6 2.180(4) . ?
U2 N5 2.190(4) . ?
U2 N7 2.202(4) . ?
U2 C61 2.981(5) . ?
U2 C51 3.055(5) . ?
N5 C51 1.439(6) . ?
N5 C57 1.508(6) . ?
C51 C56 1.383(7) . ?
C51 C52 1.396(7) . ?
C52 C53 1.387(7) . ?
C52 H52 0.9500 . ?
C53 C54 1.372(8) . ?
C53 C531 1.510(8) . ?
C531 H53A 0.9800 . ?
C531 H53B 0.9800 . ?
C531 H53C 0.9800 . ?
C54 C55 1.379(8) . ?
C54 H54 0.9500 . ?
C55 C56 1.387(7) . ?
C55 C551 1.495(8) . ?
C551 H55A 0.9800 . ?
C551 H55B 0.9800 . ?
C551 H55C 0.9800 . ?
C56 H56 0.9500 . ?
C57 C59 1.518(7) . ?
C57 C58 1.533(6) . ?
C57 C510 1.545(6) . ?
C58 H58A 0.9800 . ?
C58 H58B 0.9800 . ?
C58 H58C 0.9800 . ?
C59 H59A 0.9800 . ?
C59 H59B 0.9800 . ?
C59 H59C 0.9800 . ?
C510 H51A 0.9800 . ?
C510 H51B 0.9800 . ?
C510 H51C 0.9800 . ?
N6 C61 1.439(6) . ?
N6 C67 1.494(6) . ?
C61 C66 1.389(6) . ?
C61 C62 1.400(6) . ?
C62 C63 1.376(7) . ?
C62 H62 0.9500 . ?
C63 C64 1.394(7) . ?
C63 C631 1.516(7) . ?
C631 H63A 0.9800 . ?
C631 H63B 0.9800 . ?
C631 H63C 0.9800 . ?
C64 C65 1.401(7) . ?
C64 H64 0.9500 . ?
C65 C66 1.385(6) . ?
C65 C651 1.511(7) . ?
C651 H65A 0.9800 . ?
C651 H65B 0.9800 . ?
C651 H65C 0.9800 . ?
C66 H66 0.9500 . ?
C67 C69 1.521(6) . ?
C67 C68 1.527(6) . ?
C67 C610 1.531(6) . ?
C68 H68A 0.9800 . ?
C68 H68B 0.9800 . ?
C68 H68C 0.9800 . ?
C69 H69A 0.9800 . ?
C69 H69B 0.9800 . ?
C69 H69C 0.9800 . ?
C610 H61A 0.9800 . ?
C610 H61B 0.9800 . ?
C610 H61C 0.9800 . ?
N7 C71 1.478(6) . ?
N7 C77 1.502(6) . ?
C71 C76 1.374(8) . ?
C71 C72 1.384(8) . ?
C72 C73 1.400(8) . ?
C72 H72 0.9500 . ?
C73 C74 1.348(9) . ?
C73 C731 1.505(9) . ?
C731 H73A 0.9800 . ?
C731 H73B 0.9800 . ?
C731 H73C 0.9800 . ?
C74 C75 1.399(9) . ?
C74 H74 0.9500 . ?
C75 C76 1.444(8) . ?
C75 C751 1.458(9) . ?
C751 H75A 0.9800 . ?
C751 H75B 0.9800 . ?
C751 H75C 0.9800 . ?
C76 H76 0.9500 . ?
C77 C79 1.516(6) . ?
C77 C78 1.526(6) . ?
C77 C710 1.528(7) . ?
C78 H78A 0.9800 . ?
C78 H78B 0.9800 . ?
C78 H78C 0.9800 . ?
C79 H79A 0.9800 . ?
C79 H79B 0.9800 . ?
C79 H79C 0.9800 . ?
C710 H71A 0.9800 . ?
C710 H71B 0.9800 . ?
C710 H71C 0.9800 . ?
N8 U2 2.0510(3) 2_666 ?
B1 C011 1.634(7) . ?
B1 C021 1.636(7) . ?
B1 C031 1.637(7) . ?
B1 C041 1.646(7) . ?
C011 C012 1.395(6) . ?
C011 C016 1.404(6) . ?
C012 C013 1.383(6) . ?
C012 H012 0.9500 . ?
C013 C014 1.382(6) . ?
C013 C130 1.491(6) . ?
C130 F13B 1.341(5) . ?
C130 F13C 1.344(5) . ?
C130 F13A 1.347(5) . ?
C014 C015 1.388(6) . ?
C014 H014 0.9500 . ?
C015 C016 1.394(6) . ?
C015 C150 1.504(7) . ?
C150 F15B 1.291(7) . ?
C150 F15C 1.312(6) . ?
C150 F15A 1.324(6) . ?
C016 H016 0.9500 . ?
C021 C026 1.400(6) . ?
C021 C022 1.403(6) . ?
C022 C023 1.382(7) . ?
C022 H022 0.9500 . ?
C023 C024 1.395(7) . ?
C023 C230 1.496(7) . ?
C230 F23B 1.24(2) . ?
C230 F23D 1.270(9) . ?
C230 F23E 1.333(8) . ?
C230 F23F 1.342(10) . ?
C230 F23C 1.41(3) . ?
C230 F23A 1.413(18) . ?
C024 C025 1.375(7) . ?
C024 H024 0.9500 . ?
C025 C026 1.399(7) . ?
C025 C250 1.491(7) . ?
C250 F25E 1.215(11) . ?
C250 F25F 1.223(16) . ?
C250 F25B 1.276(9) . ?
C250 F25A 1.319(12) . ?
C250 F25C 1.369(10) . ?
C250 F25D 1.390(15) . ?
C026 H026 0.9500 . ?
C031 C032 1.398(6) . ?
C031 C036 1.402(6) . ?
C032 C033 1.388(6) . ?
C032 H032 0.9500 . ?
C033 C034 1.379(6) . ?
C033 C330 1.498(6) . ?
C330 F33A 1.334(5) . ?
C330 F33B 1.338(6) . ?
C330 F33C 1.340(5) . ?
C034 C035 1.383(6) . ?
C034 H034 0.9500 . ?
C035 C036 1.393(6) . ?
C035 C350 1.492(7) . ?
C350 F35A 1.340(5) . ?
C350 F35B 1.340(6) . ?
C350 F35C 1.347(6) . ?
C036 H036 0.9500 . ?
C041 C046 1.392(6) . ?
C041 C042 1.394(6) . ?
C042 C043 1.385(6) . ?
C042 H042 0.9500 . ?
C043 C044 1.387(7) . ?
C043 C430 1.500(7) . ?
C430 F43B 1.303(6) . ?
C430 F43C 1.327(6) . ?
C430 F43A 1.374(6) . ?
C044 C045 1.367(7) . ?
C044 H044 0.9500 . ?
C045 C046 1.394(6) . ?
C045 C450 1.493(7) . ?
C450 F45C 1.288(7) . ?
C450 F45B 1.311(6) . ?
C450 F45A 1.324(7) . ?
C046 H046 0.9500 . ?
O1S C4S 1.434(8) . ?
O1S C1S 1.452(8) . ?
C1S C2S 1.521(9) . ?
C1S H1S1 0.9900 . ?
C1S H1S2 0.9900 . ?
C2S C3S 1.523(11) . ?
C2S H2S1 0.9900 . ?
C2S H2S2 0.9900 . ?
C3S C4S 1.510(9) . ?
C3S H3S1 0.9900 . ?
C3S H3S2 0.9900 . ?
C4S H4S1 0.9900 . ?
C4S H4S2 0.9900 . ?
